data_7218726
loop_
_publ_author_name
'Chen, Wen-Bin'
'Li, Zhi-Xin'
'Ouyang, Zhi-Jian'
'Lin, Wen-Ning'
'Yang, Liu'
'Dong, Wen'

_publ_section_title
;
 Syntheses, Supramolecular Structures, Magnetic and Photochromic
 Properties of Six Lanthanide Complexes Based on 5-Azotetrazolyl Salicylic
 Acid Ligand
;
_journal_name_full 'RSC Adv.'
_journal_paper_doi 10.1039/C4RA09951F
_journal_year 2014
_chemical_formula_sum 'C16 H33 Er N12 O18'
_chemical_formula_weight 848.80
_chemical_name_systematic
; 
 ? 
;
_space_group_IT_number 2
_symmetry_cell_setting triclinic
_symmetry_space_group_name_Hall '-P 1'
_symmetry_space_group_name_H-M 'P -1'
_atom_sites_solution_hydrogens geom
_atom_sites_solution_primary direct
_atom_sites_solution_secondary difmap
_audit_creation_method SHELXL-97
_cell_angle_alpha 85.446(3)
_cell_angle_beta 77.264(3)
_cell_angle_gamma 83.393(3)
_cell_formula_units_Z 4
_cell_length_a 12.9043(8)
_cell_length_b 13.7369(8)
_cell_length_c 18.1170(10)
_cell_measurement_reflns_used 9514
_cell_measurement_temperature 296(2)
_cell_measurement_theta_max 2.32
_cell_measurement_theta_min 27.50
_cell_volume 3106.9(3)
_computing_cell_refinement 'Bruker SMART'
_computing_data_collection 'Bruker SMART'
_computing_data_reduction 'Bruker SMART'
_computing_molecular_graphics 'Bruker SHELXTL'
_computing_publication_material 'Bruker SHELXTL'
_computing_structure_refinement 'SHELXL-97 (Sheldrick, 1997)'
_computing_structure_solution 'SHELXS-97 (Sheldrick, 1990)'
_diffrn_ambient_temperature 296(2)
_diffrn_detector_area_resol_mean none
_diffrn_measured_fraction_theta_full 0.981
_diffrn_measured_fraction_theta_max 0.981
_diffrn_measurement_device_type 'CCD area detector'
_diffrn_measurement_method 'phi and omega scans'
_diffrn_radiation_monochromator graphite
_diffrn_radiation_source 'fine-focus sealed tube'
_diffrn_radiation_type MoK\a
_diffrn_radiation_wavelength 0.71073
_diffrn_reflns_av_R_equivalents 0.0227
_diffrn_reflns_av_sigmaI/netI 0.0231
_diffrn_reflns_limit_h_max 16
_diffrn_reflns_limit_h_min -16
_diffrn_reflns_limit_k_max 17
_diffrn_reflns_limit_k_min -17
_diffrn_reflns_limit_l_max 23
_diffrn_reflns_limit_l_min -23
_diffrn_reflns_number 47911
_diffrn_reflns_theta_full 27.52
_diffrn_reflns_theta_max 27.52
_diffrn_reflns_theta_min 1.15
_diffrn_standards_decay_% none
_diffrn_standards_interval_count none
_diffrn_standards_interval_time none
_diffrn_standards_number none
_exptl_absorpt_coefficient_mu 2.797
_exptl_absorpt_correction_T_max 0.588
_exptl_absorpt_correction_T_min 0.420
_exptl_absorpt_correction_type empirical
_exptl_absorpt_process_details SADABS
_exptl_crystal_colour yellow
_exptl_crystal_density_diffrn 1.815
_exptl_crystal_density_meas ?
_exptl_crystal_density_method 'not measured'
_exptl_crystal_description block
_exptl_crystal_F_000 1700.0
_exptl_crystal_size_max 0.34
_exptl_crystal_size_mid 0.27
_exptl_crystal_size_min 0.19
_refine_diff_density_max 0.859
_refine_diff_density_min -0.814
_refine_diff_density_rms 0.083
_refine_ls_extinction_coef 0.00025(6)
_refine_ls_extinction_expression Fc^*^=kFc[1+0.001xFc^2^\l^3^/sin(2\q)]^-1/4^
_refine_ls_extinction_method SHELXL
_refine_ls_goodness_of_fit_ref 1.036
_refine_ls_hydrogen_treatment mixed
_refine_ls_matrix_type full
_refine_ls_number_parameters 818
_refine_ls_number_reflns 14304
_refine_ls_number_restraints 0
_refine_ls_restrained_S_all 1.036
_refine_ls_R_factor_all 0.0298
_refine_ls_R_factor_gt 0.0249
_refine_ls_shift/su_max 0.004
_refine_ls_shift/su_mean 0.000
_refine_ls_structure_factor_coef Fsqd
_refine_ls_weighting_details 'calc w=1/[\s^2^(Fo^2^)+(0.0289P)^2^+3.6951P] where P=(Fo^2^+2Fc^2^)/3'
_refine_ls_weighting_scheme calc
_refine_ls_wR_factor_gt 0.0615
_refine_ls_wR_factor_ref 0.0634
_reflns_number_gt 12323
_reflns_number_total 14304
_reflns_threshold_expression >2sigma(I)
_cod_data_source_file c4ra09951f2.cif
_cod_data_source_block 1
_cod_depositor_comments
;
The following automatic conversions were performed:

'_exptl_crystal_density_meas' value 'not measured' was changed to '?'
- the value is perceived as not measured.

Automatic conversion script
Id: cif_fix_values 3008 2015-01-20 13:52:24Z robertas 
;
_cod_original_sg_symbol_H-M P-1
_cod_database_code 7218726

loop_
_symmetry_equiv_pos_as_xyz
'x, y, z'
'-x, -y, -z'

loop_
_atom_site_label
_atom_site_type_symbol
_atom_site_fract_x
_atom_site_fract_y
_atom_site_fract_z
_atom_site_U_iso_or_equiv
_atom_site_adp_type
_atom_site_occupancy
_atom_site_symmetry_multiplicity
_atom_site_calc_flag
_atom_site_refinement_flags
Er1 Er 0.629193(9) 0.329863(9) 0.883616(6) 0.02353(4) Uani 1 1 d .
Er2 Er 0.589520(9) 0.177759(9) 0.379683(6) 0.02394(4) Uani 1 1 d .
O1 O 0.70043(18) 0.28995(19) 0.67618(12) 0.0434(6) Uani 1 1 d .
O2 O 0.76315(16) 0.32310(17) 0.77524(11) 0.0344(5) Uani 1 1 d .
O3 O 0.96763(17) 0.3224(2) 0.75748(12) 0.0443(6) Uani 1 1 d .
O4 O 0.36638(15) 0.36682(17) 1.03573(11) 0.0357(5) Uani 1 1 d .
O5 O 0.44411(15) 0.33000(16) 0.91829(11) 0.0335(5) Uani 1 1 d .
O6 O 0.33392(16) 0.29706(19) 0.82277(12) 0.0412(5) Uani 1 1 d .
O7 O 0.64980(17) 0.20889(19) 0.17316(12) 0.0440(6) Uani 1 1 d .
O8 O 0.72469(17) 0.19225(17) 0.27312(11) 0.0355(5) Uani 1 1 d .
O9 O 0.92886(18) 0.1931(2) 0.25070(12) 0.0460(6) Uani 1 1 d .
O10 O 0.33522(15) 0.12917(16) 0.53104(11) 0.0324(5) Uani 1 1 d .
O11 O 0.40111(15) 0.17196(16) 0.41030(11) 0.0334(5) Uani 1 1 d .
O12 O 0.28289(16) 0.19959(17) 0.31452(11) 0.0373(5) Uani 1 1 d .
O13 O 0.55357(17) 0.45141(18) 0.81097(14) 0.0458(6) Uani 1 1 d .
O14 O 0.5776(2) 0.22520(18) 0.80626(13) 0.0455(6) Uani 1 1 d .
O15 O 0.6150(2) 0.17813(17) 0.95177(14) 0.0490(6) Uani 1 1 d .
O16 O 0.57908(16) 0.38484(18) 1.00266(12) 0.0403(5) Uani 1 1 d .
O17 O 0.79521(17) 0.28526(16) 0.92161(12) 0.0371(5) Uani 1 1 d .
O18 O 0.72310(18) 0.47082(16) 0.88679(13) 0.0408(5) Uani 1 1 d .
O19 O 0.54806(17) 0.05206(17) 0.31760(14) 0.0432(6) Uani 1 1 d .
O20 O 0.55258(15) 0.10273(16) 0.49857(11) 0.0336(5) Uani 1 1 d .
O21 O 0.52603(19) 0.31989(17) 0.44463(13) 0.0423(5) Uani 1 1 d .
O22 O 0.72985(17) 0.23217(16) 0.42633(13) 0.0381(5) Uani 1 1 d .
O23 O 0.72709(16) 0.04172(15) 0.38760(12) 0.0346(5) Uani 1 1 d .
O24 O 0.51362(18) 0.28072(18) 0.29289(12) 0.0449(6) Uani 1 1 d .
O25 O 0.45230(13) 0.07846(11) 0.86995(7) 0.0772(9) Uani 1 1 d G
H25A H 0.4762 0.0178 0.8746 0.116 Uiso 1 1 d G
H25B H 0.3857 0.0861 0.8828 0.116 Uiso 1 1 d G
O26 O 0.72885(14) 0.02383(11) 0.88109(7) 0.0784(9) Uani 1 1 d G
H26A H 0.7939 0.0362 0.8657 0.118 Uiso 1 1 d G
H26B H 0.7010 0.0188 0.8438 0.118 Uiso 1 1 d G
O27 O 0.65433(11) 0.57247(8) 0.69917(6) 0.0441(5) Uani 1 1 d G
H27B H 0.6612 0.5481 0.6561 0.066 Uiso 1 1 d G
H27A H 0.7120 0.5801 0.7046 0.066 Uiso 1 1 d G
O28 O 0.54996(8) 0.32974(8) 0.58792(5) 0.0995(13) Uani 1 1 d G
H28A H 0.5322 0.2658 0.6087 0.149 Uiso 1 1 d R
H28B H 0.5903 0.3275 0.6205 0.149 Uiso 1 1 d R
O29 O 0.74748(7) 0.42742(7) 0.43822(5) 0.0626(8) Uani 1 1 d G
H29B H 0.7394 0.4469 0.3933 0.094 Uiso 1 1 d G
H29A H 0.8129 0.4137 0.4288 0.094 Uiso 1 1 d G
O30 O 0.67843(16) 0.88459(11) -0.01152(7) 0.159(2) Uani 1 1 d G
H30A H 0.7106 0.9348 -0.0333 0.239 Uiso 1 1 d G
H30B H 0.6123 0.8986 -0.0085 0.239 Uiso 1 1 d G
O31 O 0.65480(8) 0.54967(7) 0.34361(5) 0.1272(18) Uani 1 1 d G
H31A H 0.6421 0.6119 0.3389 0.191 Uiso 1 1 d G
H31B H 0.6784 0.5277 0.2994 0.191 Uiso 1 1 d G
O32 O 0.65517(10) 0.75014(7) 0.34652(6) 0.1037(13) Uani 1 1 d G
H32A H 0.7091 0.7726 0.3148 0.156 Uiso 1 1 d G
H32B H 0.6590 0.7615 0.3902 0.156 Uiso 1 1 d G
O33 O 0.67408(14) 0.91434(8) 0.23979(7) 0.0606(8) Uani 1 1 d G
H33B H 0.7370 0.9251 0.2276 0.091 Uiso 1 1 d G
H33A H 0.6571 0.8649 0.2288 0.091 Uiso 1 1 d G
O34 O 0.61786(8) 0.51816(7) 0.56565(5) 0.0990(13) Uani 1 1 d G
H34A H 0.6487 0.5564 0.5212 0.148 Uiso 1 1 d R
H34B H 0.5704 0.4765 0.5529 0.148 Uiso 1 1 d R
O35 O 0.52220(17) 0.12706(11) 0.09840(7) 0.0635(7) Uani 1 1 d G
H35B H 0.4625 0.1544 0.1192 0.095 Uiso 1 1 d G
H35A H 0.5628 0.1440 0.1238 0.095 Uiso 1 1 d G
O36 O 0.31278(16) 0.21498(13) 0.15292(8) 0.0999(13) Uani 1 1 d G
H36A H 0.3140 0.2159 0.2000 0.150 Uiso 1 1 d G
H36B H 0.3046 0.2679 0.1310 0.150 Uiso 1 1 d G
C1 C 0.8762(2) 0.3344(2) 0.65434(15) 0.0264(6) Uani 1 1 d .
C2 C 0.9683(2) 0.3358(2) 0.68311(16) 0.0310(6) Uani 1 1 d .
C3 C 1.0658(2) 0.3515(3) 0.63399(18) 0.0371(7) Uani 1 1 d .
C4 C 1.0717(2) 0.3684(2) 0.55780(17) 0.0336(6) Uani 1 1 d .
C5 C 0.9798(2) 0.3692(2) 0.52884(15) 0.0285(6) Uani 1 1 d .
C6 C 0.8843(2) 0.3516(2) 0.57704(16) 0.0284(6) Uani 1 1 d .
C7 C 0.7717(2) 0.3148(2) 0.70424(16) 0.0289(6) Uani 1 1 d .
C8 C 1.0484(2) 0.4104(2) 0.33133(16) 0.0300(6) Uani 1 1 d .
C9 C 0.2569(2) 0.3425(2) 0.95062(15) 0.0252(5) Uani 1 1 d .
C10 C 0.2490(2) 0.3196(2) 0.87793(16) 0.0284(6) Uani 1 1 d .
C11 C 0.1483(2) 0.3211(3) 0.86017(17) 0.0359(7) Uani 1 1 d .
C12 C 0.0578(2) 0.3444(2) 0.91317(17) 0.0333(7) Uani 1 1 d .
C13 C 0.0642(2) 0.3650(2) 0.98608(16) 0.0259(6) Uani 1 1 d .
C14 C 0.1634(2) 0.3638(2) 1.00380(15) 0.0259(6) Uani 1 1 d .
C15 C 0.3622(2) 0.3468(2) 0.97062(15) 0.0256(6) Uani 1 1 d .
C16 C -0.1927(2) 0.4134(2) 1.09726(15) 0.0246(5) Uani 1 1 d .
C17 C 0.8367(2) 0.1723(2) 0.15233(15) 0.0271(6) Uani 1 1 d .
C18 C 0.9303(2) 0.1740(2) 0.17902(16) 0.0312(6) Uani 1 1 d .
C19 C 1.0299(2) 0.1572(3) 0.13014(18) 0.0370(7) Uani 1 1 d .
C20 C 1.0372(2) 0.1379(2) 0.05602(17) 0.0338(7) Uani 1 1 d .
C21 C 0.9441(2) 0.1362(2) 0.02894(16) 0.0284(6) Uani 1 1 d .
C23 C 0.7291(2) 0.1920(2) 0.20190(16) 0.0304(6) Uani 1 1 d .
C22 C 0.8457(2) 0.1538(2) 0.07696(16) 0.0285(6) Uani 1 1 d .
C24 C 1.0220(2) 0.0857(2) -0.16402(16) 0.0306(6) Uani 1 1 d .
C25 C 0.2172(2) 0.15553(19) 0.44618(15) 0.0249(5) Uani 1 1 d .
C26 C 0.2032(2) 0.1758(2) 0.37161(16) 0.0271(6) Uani 1 1 d .
C27 C 0.1037(2) 0.1704(2) 0.35382(17) 0.0325(6) Uani 1 1 d .
C28 C 0.0182(2) 0.1489(2) 0.40985(17) 0.0322(6) Uani 1 1 d .
C29 C 0.0301(2) 0.1321(2) 0.48454(16) 0.0267(6) Uani 1 1 d .
C30 C 0.1294(2) 0.1339(2) 0.50191(15) 0.0251(5) Uani 1 1 d .
C31 C 0.3248(2) 0.1521(2) 0.46514(15) 0.0254(6) Uani 1 1 d .
C32 C -0.2156(2) 0.0858(2) 0.60088(16) 0.0260(6) Uani 1 1 d .
N1 N 0.9751(2) 0.38563(18) 0.45159(13) 0.0310(5) Uani 1 1 d .
N2 N 1.0624(2) 0.39636(18) 0.40632(13) 0.0311(5) Uani 1 1 d .
N3 N 0.9583(2) 0.4145(2) 0.30731(14) 0.0355(6) Uani 1 1 d .
N4 N 0.9911(2) 0.4276(2) 0.23399(14) 0.0379(6) Uani 1 1 d .
N5 N 1.0945(2) 0.4320(2) 0.21211(15) 0.0430(7) Uani 1 1 d .
N6 N 1.1329(2) 0.4210(2) 0.27424(15) 0.0393(6) Uani 1 1 d .
N7 N -0.02178(18) 0.38927(17) 1.04607(13) 0.0273(5) Uani 1 1 d .
N8 N -0.11367(18) 0.38556(17) 1.03374(13) 0.0267(5) Uani 1 1 d .
N9 N -0.17797(19) 0.43212(19) 1.16466(14) 0.0328(5) Uani 1 1 d .
N10 N -0.2757(2) 0.4581(2) 1.20537(15) 0.0396(6) Uani 1 1 d .
N11 N -0.3452(2) 0.4545(2) 1.16312(15) 0.0368(6) Uani 1 1 d .
N12 N -0.29468(18) 0.42621(19) 1.09428(14) 0.0314(5) Uani 1 1 d .
N13 N 0.94160(19) 0.12122(18) -0.04690(13) 0.0304(5) Uani 1 1 d .
N14 N 1.03033(19) 0.09870(18) -0.08955(14) 0.0311(5) Uani 1 1 d .
N15 N 0.9335(2) 0.0840(2) -0.18953(14) 0.0359(6) Uani 1 1 d .
N16 N 0.9705(2) 0.0664(2) -0.26203(15) 0.0413(7) Uani 1 1 d .
N17 N 1.0749(2) 0.0579(2) -0.28005(15) 0.0444(7) Uani 1 1 d .
N18 N 1.1095(2) 0.0700(2) -0.21789(15) 0.0393(6) Uani 1 1 d .
N19 N -0.05053(18) 0.10889(17) 0.54696(14) 0.0280(5) Uani 1 1 d .
N20 N -0.14395(18) 0.11573(18) 0.53478(13) 0.0284(5) Uani 1 1 d .
N21 N -0.19457(19) 0.06317(18) 0.66892(14) 0.0303(5) Uani 1 1 d .
N22 N -0.2849(2) 0.0358(2) 0.71359(14) 0.0375(6) Uani 1 1 d .
N23 N -0.3566(2) 0.0418(2) 0.67253(15) 0.0382(6) Uani 1 1 d .
N24 N -0.31549(17) 0.07364(17) 0.60158(13) 0.0319(5) Uani 1 1 d .
H1 H 0.9487 0.4326 0.2034 0.048 Uiso 1 1 d R
H2 H 0.9075 0.3117 0.7813 0.048 Uiso 1 1 d R
H3 H 1.1269 0.3504 0.6538 0.048 Uiso 1 1 d R
H4 H 1.1365 0.3791 0.5260 0.048 Uiso 1 1 d R
H5 H 0.8237 0.3511 0.5576 0.048 Uiso 1 1 d R
H6 H 0.3887 0.3018 0.8381 0.048 Uiso 1 1 d R
H7 H 0.1432 0.3059 0.8126 0.048 Uiso 1 1 d R
H8 H -0.0085 0.3464 0.9012 0.048 Uiso 1 1 d R
H9 H 0.1673 0.3776 1.0529 0.048 Uiso 1 1 d R
H10 H 0.3369 0.2016 0.3314 0.048 Uiso 1 1 d R
H11 H 0.0958 0.1812 0.3044 0.048 Uiso 1 1 d R
H12 H -0.0480 0.1452 0.3987 0.048 Uiso 1 1 d R
H13 H 0.1369 0.1203 0.5522 0.048 Uiso 1 1 d R
H14 H 0.9304 0.0610 -0.2929 0.048 Uiso 1 1 d R
H15 H 0.8669 0.1984 0.2754 0.048 Uiso 1 1 d R
H16 H 1.0919 0.1588 0.1485 0.048 Uiso 1 1 d R
H17 H 1.1037 0.1259 0.0243 0.048 Uiso 1 1 d R
H18 H 0.7842 0.1532 0.0588 0.048 Uiso 1 1 d R
H13A H 0.6015 0.4695 0.7727 0.048 Uiso 1 1 d R
H13B H 0.5025 0.4301 0.7946 0.048 Uiso 1 1 d R
H14A H 0.5505 0.1761 0.8234 0.048 Uiso 1 1 d R
H14B H 0.6070 0.2322 0.7622 0.048 Uiso 1 1 d R
H15A H 0.5537 0.1779 0.9843 0.048 Uiso 1 1 d R
H15B H 0.6200 0.1311 0.9215 0.048 Uiso 1 1 d R
H16A H 0.5949 0.4435 1.0027 0.048 Uiso 1 1 d R
H16B H 0.5115 0.3836 1.0191 0.048 Uiso 1 1 d R
H17A H 0.8176 0.2274 0.9268 0.048 Uiso 1 1 d R
H17B H 0.8231 0.3167 0.9481 0.048 Uiso 1 1 d R
H18A H 0.7584 0.4857 0.8427 0.048 Uiso 1 1 d R
H18B H 0.6781 0.5197 0.9030 0.048 Uiso 1 1 d R
H19A H 0.5992 0.0044 0.3135 0.048 Uiso 1 1 d R
H19B H 0.4894 0.0290 0.3431 0.048 Uiso 1 1 d R
H20A H 0.5934 0.1208 0.5265 0.048 Uiso 1 1 d R
H20B H 0.4864 0.1182 0.5212 0.048 Uiso 1 1 d R
H21A H 0.5379 0.3647 0.4143 0.048 Uiso 1 1 d R
H21B H 0.5603 0.3141 0.4791 0.048 Uiso 1 1 d R
H22A H 0.7889 0.1998 0.4075 0.048 Uiso 1 1 d R
H22B H 0.7338 0.2931 0.4145 0.048 Uiso 1 1 d R
H23A H 0.6979 -0.0102 0.4082 0.048 Uiso 1 1 d R
H23B H 0.7638 0.0296 0.3434 0.048 Uiso 1 1 d R
H24A H 0.5478 0.2727 0.2492 0.048 Uiso 1 1 d R
H24B H 0.4574 0.3152 0.2903 0.048 Uiso 1 1 d R

loop_
_atom_site_aniso_label
_atom_site_aniso_U_11
_atom_site_aniso_U_22
_atom_site_aniso_U_33
_atom_site_aniso_U_23
_atom_site_aniso_U_13
_atom_site_aniso_U_12
Er1 0.01651(6) 0.03167(7) 0.02158(7) -0.00173(5) -0.00284(5) -0.00110(5)
Er2 0.01868(7) 0.03100(7) 0.02206(7) 0.00103(5) -0.00434(5) -0.00393(5)
O1 0.0306(12) 0.0738(17) 0.0287(11) -0.0023(11) -0.0071(9) -0.0163(11)
O2 0.0245(10) 0.0552(13) 0.0224(10) -0.0057(9) -0.0021(8) -0.0035(9)
O3 0.0295(12) 0.0801(18) 0.0248(11) -0.0007(11) -0.0082(9) -0.0090(11)
O4 0.0198(10) 0.0592(14) 0.0292(11) -0.0119(10) -0.0043(8) -0.0038(9)
O5 0.0164(10) 0.0541(13) 0.0298(11) -0.0080(9) -0.0024(8) -0.0038(9)
O6 0.0219(11) 0.0711(16) 0.0312(11) -0.0178(11) -0.0026(9) -0.0025(10)
O7 0.0259(11) 0.0736(17) 0.0318(12) -0.0053(11) -0.0066(9) -0.0006(11)
O8 0.0299(11) 0.0535(13) 0.0221(10) 0.0033(9) -0.0027(8) -0.0083(10)
O9 0.0331(12) 0.0795(18) 0.0280(11) -0.0077(11) -0.0105(9) -0.0055(12)
O10 0.0212(10) 0.0480(12) 0.0284(10) 0.0031(9) -0.0069(8) -0.0054(9)
O11 0.0182(10) 0.0536(13) 0.0280(10) 0.0033(9) -0.0040(8) -0.0079(9)
O12 0.0249(11) 0.0597(14) 0.0272(11) 0.0057(10) -0.0058(8) -0.0093(10)
O13 0.0202(11) 0.0558(15) 0.0552(15) 0.0192(12) -0.0036(10) -0.0019(10)
O14 0.0496(14) 0.0502(14) 0.0351(12) -0.0097(10) 0.0052(11) -0.0215(11)
O15 0.0542(16) 0.0413(13) 0.0477(14) 0.0063(11) -0.0049(12) -0.0055(11)
O16 0.0204(10) 0.0688(16) 0.0332(11) -0.0157(11) -0.0021(9) -0.0091(10)
O17 0.0287(11) 0.0459(12) 0.0394(12) -0.0038(10) -0.0158(9) 0.0031(9)
O18 0.0336(12) 0.0402(12) 0.0428(13) -0.0120(10) 0.0101(10) -0.0090(10)
O19 0.0227(11) 0.0470(13) 0.0610(15) -0.0197(11) -0.0037(10) -0.0072(9)
O20 0.0200(10) 0.0533(13) 0.0275(10) 0.0053(9) -0.0068(8) -0.0055(9)
O21 0.0438(13) 0.0434(13) 0.0438(13) -0.0085(10) -0.0198(11) 0.0034(10)
O22 0.0309(12) 0.0384(12) 0.0480(13) -0.0016(10) -0.0145(10) -0.0049(9)
O23 0.0290(11) 0.0362(11) 0.0339(11) 0.0043(9) 0.0003(9) -0.0015(9)
O24 0.0379(13) 0.0577(15) 0.0294(11) 0.0099(10) -0.0002(10) 0.0141(11)
O25 0.082(2) 0.0643(19) 0.094(2) 0.0135(17) -0.0339(19) -0.0264(17)
O26 0.0512(18) 0.090(2) 0.086(2) -0.0222(19) 0.0087(16) -0.0085(16)
O27 0.0309(12) 0.0521(14) 0.0490(14) 0.0033(11) -0.0097(10) -0.0047(10)
O28 0.067(2) 0.188(4) 0.0502(18) -0.001(2) -0.0299(17) -0.012(2)
O29 0.0371(14) 0.0651(18) 0.088(2) -0.0069(15) -0.0162(14) -0.0072(13)
O30 0.135(5) 0.142(5) 0.175(5) 0.042(4) -0.005(4) 0.004(4)
O31 0.173(5) 0.143(4) 0.055(2) -0.026(2) -0.027(3) 0.048(3)
O32 0.163(4) 0.093(3) 0.063(2) -0.0122(19) -0.031(2) -0.029(3)
O33 0.0325(13) 0.0734(18) 0.0783(19) -0.0345(16) -0.0071(13) -0.0042(12)
O34 0.130(3) 0.081(2) 0.101(3) -0.040(2) -0.072(3) 0.044(2)
O35 0.0669(19) 0.0744(19) 0.0561(17) -0.0036(14) -0.0237(15) -0.0150(15)
O36 0.110(3) 0.133(3) 0.0488(19) 0.012(2) -0.0145(19) 0.003(3)
C1 0.0235(14) 0.0317(14) 0.0230(13) -0.0045(11) -0.0023(11) -0.0011(11)
C2 0.0296(15) 0.0405(16) 0.0229(14) -0.0031(12) -0.0061(11) -0.0012(12)
C3 0.0256(15) 0.0522(19) 0.0354(16) -0.0036(14) -0.0099(13) -0.0048(14)
C4 0.0267(15) 0.0423(17) 0.0307(15) -0.0055(13) -0.0023(12) -0.0047(13)
C5 0.0310(15) 0.0307(14) 0.0232(13) -0.0027(11) -0.0045(11) -0.0024(12)
C6 0.0266(14) 0.0337(15) 0.0258(14) -0.0045(11) -0.0070(11) -0.0019(12)
C7 0.0245(14) 0.0360(15) 0.0248(14) -0.0034(11) -0.0038(11) 0.0008(12)
C8 0.0280(15) 0.0345(15) 0.0261(14) -0.0021(12) -0.0026(11) -0.0033(12)
C9 0.0186(13) 0.0295(14) 0.0280(14) -0.0037(11) -0.0046(11) -0.0033(10)
C10 0.0214(14) 0.0358(15) 0.0275(14) -0.0036(12) -0.0030(11) -0.0040(11)
C11 0.0260(15) 0.056(2) 0.0284(15) -0.0082(14) -0.0072(12) -0.0089(14)
C12 0.0203(14) 0.0481(18) 0.0336(16) -0.0019(13) -0.0084(12) -0.0074(13)
C13 0.0185(13) 0.0291(14) 0.0294(14) -0.0009(11) -0.0031(11) -0.0040(11)
C14 0.0193(13) 0.0328(14) 0.0257(13) -0.0032(11) -0.0039(11) -0.0040(11)
C15 0.0169(13) 0.0318(14) 0.0273(14) -0.0026(11) -0.0022(10) -0.0029(11)
C16 0.0178(13) 0.0283(13) 0.0276(14) 0.0008(11) -0.0057(10) -0.0015(10)
C17 0.0270(14) 0.0300(14) 0.0234(13) 0.0047(11) -0.0047(11) -0.0040(11)
C18 0.0308(16) 0.0378(16) 0.0262(14) 0.0021(12) -0.0095(12) -0.0048(12)
C19 0.0262(15) 0.0512(19) 0.0358(16) 0.0010(14) -0.0130(13) -0.0034(13)
C20 0.0223(14) 0.0436(17) 0.0335(16) -0.0009(13) -0.0050(12) 0.0023(12)
C21 0.0283(15) 0.0306(14) 0.0258(14) 0.0008(11) -0.0067(11) -0.0005(12)
C23 0.0294(15) 0.0359(15) 0.0247(14) 0.0012(12) -0.0028(12) -0.0054(12)
C22 0.0246(14) 0.0341(15) 0.0272(14) 0.0026(11) -0.0079(11) -0.0033(11)
C24 0.0249(14) 0.0368(16) 0.0293(15) -0.0038(12) -0.0046(12) -0.0009(12)
C25 0.0203(13) 0.0263(13) 0.0292(14) -0.0012(11) -0.0075(11) -0.0022(10)
C26 0.0229(14) 0.0306(14) 0.0270(14) -0.0018(11) -0.0041(11) -0.0020(11)
C27 0.0277(15) 0.0433(17) 0.0279(15) -0.0002(12) -0.0095(12) -0.0041(13)
C28 0.0211(14) 0.0415(16) 0.0363(16) -0.0042(13) -0.0105(12) -0.0031(12)
C29 0.0204(13) 0.0282(14) 0.0308(14) -0.0026(11) -0.0043(11) -0.0017(11)
C30 0.0192(13) 0.0287(13) 0.0278(14) -0.0017(11) -0.0060(11) -0.0019(10)
C31 0.0189(13) 0.0292(14) 0.0279(14) -0.0023(11) -0.0048(11) -0.0018(10)
C32 0.0200(13) 0.0299(14) 0.0292(14) -0.0042(11) -0.0067(11) -0.0024(11)
N1 0.0308(13) 0.0358(13) 0.0262(12) -0.0030(10) -0.0043(10) -0.0050(10)
N2 0.0291(13) 0.0393(14) 0.0236(12) -0.0012(10) -0.0027(10) -0.0041(11)
N3 0.0285(13) 0.0509(16) 0.0270(13) -0.0052(11) -0.0046(10) -0.0044(11)
N4 0.0305(14) 0.0570(17) 0.0281(13) -0.0025(12) -0.0102(11) -0.0046(12)
N5 0.0314(15) 0.069(2) 0.0262(13) 0.0034(13) -0.0038(11) -0.0047(13)
N6 0.0276(14) 0.0592(18) 0.0297(13) 0.0033(12) -0.0041(11) -0.0067(12)
N7 0.0168(11) 0.0334(12) 0.0311(12) -0.0015(10) -0.0037(9) -0.0034(9)
N8 0.0186(11) 0.0328(12) 0.0285(12) -0.0017(10) -0.0044(9) -0.0032(9)
N9 0.0238(12) 0.0458(15) 0.0281(12) -0.0043(11) -0.0057(10) 0.0015(11)
N10 0.0302(14) 0.0525(17) 0.0329(14) -0.0068(12) -0.0017(11) 0.0022(12)
N11 0.0247(13) 0.0471(15) 0.0356(14) -0.0036(12) -0.0011(11) 0.0000(11)
N12 0.0187(12) 0.0427(14) 0.0320(13) -0.0029(11) -0.0050(10) 0.0000(10)
N13 0.0269(13) 0.0356(13) 0.0273(12) -0.0016(10) -0.0047(10) 0.0000(10)
N14 0.0269(13) 0.0360(13) 0.0292(12) -0.0052(10) -0.0046(10) 0.0013(10)
N15 0.0262(13) 0.0532(16) 0.0277(13) -0.0052(11) -0.0043(10) -0.0027(11)
N16 0.0311(14) 0.0659(19) 0.0296(14) -0.0062(13) -0.0093(11) -0.0084(13)
N17 0.0325(15) 0.070(2) 0.0305(14) -0.0111(13) -0.0025(11) -0.0083(14)
N18 0.0274(14) 0.0589(18) 0.0315(14) -0.0098(12) -0.0036(11) -0.0042(12)
N19 0.0189(11) 0.0320(12) 0.0336(13) -0.0041(10) -0.0059(10) -0.0029(9)
N20 0.0185(11) 0.0344(13) 0.0322(13) -0.0014(10) -0.0048(10) -0.0036(10)
N21 0.0234(12) 0.0393(14) 0.0287(12) -0.0021(10) -0.0051(10) -0.0064(10)
N22 0.0307(14) 0.0523(16) 0.0300(13) -0.0036(12) -0.0045(11) -0.0087(12)
N23 0.0259(13) 0.0521(16) 0.0369(14) -0.0043(12) -0.0029(11) -0.0105(12)
N24 0.0201(12) 0.0442(14) 0.0321(13) -0.0017(11) -0.0054(10) -0.0070(10)

loop_
_atom_type_symbol
_atom_type_description
_atom_type_scat_dispersion_real
_atom_type_scat_dispersion_imag
_atom_type_scat_source
C C 0.0033 0.0016 'International Tables Vol C Tables 4.2.6.8 and 6.1.1.4'
H H 0.0000 0.0000 'International Tables Vol C Tables 4.2.6.8 and 6.1.1.4'
N N 0.0061 0.0033 'International Tables Vol C Tables 4.2.6.8 and 6.1.1.4'
O O 0.0106 0.0060 'International Tables Vol C Tables 4.2.6.8 and 6.1.1.4'
Er Er -0.2586 4.9576 'International Tables Vol C Tables 4.2.6.8 and 6.1.1.4'

loop_
_geom_angle_atom_site_label_1
_geom_angle_atom_site_label_2
_geom_angle_atom_site_label_3
_geom_angle
O16 Er1 O13 103.51(9)
O16 Er1 O2 144.80(7)
O13 Er1 O2 81.86(8)
O16 Er1 O14 140.31(8)
O13 Er1 O14 83.74(9)
O2 Er1 O14 74.44(8)
O16 Er1 O5 73.50(7)
O13 Er1 O5 71.69(8)
O2 Er1 O5 138.98(7)
O14 Er1 O5 72.04(8)
O16 Er1 O15 81.35(9)
O13 Er1 O15 147.61(9)
O2 Er1 O15 112.76(8)
O14 Er1 O15 73.54(9)
O5 Er1 O15 79.41(8)
O16 Er1 O17 82.34(7)
O13 Er1 O17 138.88(8)
O2 Er1 O17 72.22(7)
O14 Er1 O17 117.71(8)
O5 Er1 O17 145.81(8)
O15 Er1 O17 73.25(8)
O16 Er1 O18 72.29(8)
O13 Er1 O18 75.07(9)
O2 Er1 O18 75.78(7)
O14 Er1 O18 145.46(8)
O5 Er1 O18 124.12(7)
O15 Er1 O18 135.30(9)
O17 Er1 O18 68.05(8)
O20 Er2 O19 96.19(8)
O20 Er2 O8 142.37(7)
O19 Er2 O8 83.78(8)
O20 Er2 O24 143.11(7)
O19 Er2 O24 84.93(9)
O8 Er2 O24 74.50(8)
O20 Er2 O21 83.25(8)
O19 Er2 O21 146.49(8)
O8 Er2 O21 116.65(8)
O24 Er2 O21 76.40(8)
O20 Er2 O22 81.95(7)
O19 Er2 O22 142.54(8)
O8 Er2 O22 76.08(8)
O24 Er2 O22 118.51(9)
O21 Er2 O22 70.77(8)
O20 Er2 O11 74.49(7)
O19 Er2 O11 71.19(7)
O8 Er2 O11 138.63(7)
O24 Er2 O11 71.03(8)
O21 Er2 O11 76.48(8)
O22 Er2 O11 141.48(7)
O20 Er2 O23 71.47(7)
O19 Er2 O23 73.84(8)
O8 Er2 O23 72.47(7)
O24 Er2 O23 142.23(7)
O21 Er2 O23 135.68(7)
O22 Er2 O23 70.12(7)
O11 Er2 O23 127.29(7)
C7 O2 Er1 137.83(18)
C2 O3 H2 110.0
C15 O5 Er1 145.10(18)
C10 O6 H6 109.1
C23 O8 Er2 133.87(19)
C18 O9 H15 110.0
C31 O11 Er2 141.80(17)
C26 O12 H10 108.8
Er1 O13 H13A 109.6
Er1 O13 H13B 110.4
H13A O13 H13B 109.1
Er1 O14 H14A 121.5
Er1 O14 H14B 113.1
H14A O14 H14B 122.1
Er1 O15 H15A 110.9
Er1 O15 H15B 110.9
H15A O15 H15B 108.4
Er1 O16 H16A 110.2
Er1 O16 H16B 110.3
H16A O16 H16B 109.2
Er1 O17 H17A 120.5
Er1 O17 H17B 127.1
H17A O17 H17B 107.2
Er1 O18 H18A 110.0
Er1 O18 H18B 109.6
H18A O18 H18B 109.7
Er2 O19 H19A 109.9
Er2 O19 H19B 110.4
H19A O19 H19B 108.1
Er2 O20 H20A 110.6
Er2 O20 H20B 110.9
H20A O20 H20B 107.8
Er2 O21 H21A 106.1
Er2 O21 H21B 102.3
H21A O21 H21B 116.1
Er2 O22 H22A 109.8
Er2 O22 H22B 109.8
H22A O22 H22B 109.7
Er2 O23 H23A 110.0
Er2 O23 H23B 110.2
H23A O23 H23B 109.4
Er2 O24 H24A 110.8
Er2 O24 H24B 140.0
H24A O24 H24B 107.8
H25A O25 H25B 111.3
H26A O26 H26B 110.2
H27B O27 H27A 107.9
H28A O28 H28B 86.6
H29B O29 H29A 99.0
H30A O30 H30B 107.9
H31A O31 H31B 108.6
H32A O32 H32B 108.6
H33B O33 H33A 119.3
H34A O34 H34B 109.5
H35B O35 H35A 102.8
H36A O36 H36B 115.9
C6 C1 C2 118.2(3)
C6 C1 C7 119.9(2)
C2 C1 C7 121.9(2)
O3 C2 C3 117.3(3)
O3 C2 C1 122.5(3)
C3 C2 C1 120.2(3)
C4 C3 C2 120.4(3)
C4 C3 H3 120.3
C2 C3 H3 119.3
C3 C4 C5 119.7(3)
C3 C4 H4 119.6
C5 C4 H4 120.7
C6 C5 C4 119.8(3)
C6 C5 N1 114.9(3)
C4 C5 N1 125.3(3)
C5 C6 C1 121.6(3)
C5 C6 H5 119.6
C1 C6 H5 118.8
O1 C7 O2 124.1(3)
O1 C7 C1 119.6(2)
O2 C7 C1 116.3(2)
N3 C8 N6 112.3(3)
N3 C8 N2 127.7(3)
N6 C8 N2 120.0(3)
C14 C9 C10 118.4(2)
C14 C9 C15 119.9(2)
C10 C9 C15 121.7(2)
O6 C10 C11 116.8(3)
O6 C10 C9 123.2(2)
C11 C10 C9 120.0(3)
C12 C11 C10 120.3(3)
C12 C11 H7 119.7
C10 C11 H7 120.0
C11 C12 C13 120.4(3)
C11 C12 H8 120.3
C13 C12 H8 119.4
C14 C13 C12 119.5(3)
C14 C13 N7 114.1(2)
C12 C13 N7 126.5(2)
C13 C14 C9 121.5(2)
C13 C14 H9 119.1
C9 C14 H9 119.4
O4 C15 O5 123.5(2)
O4 C15 C9 120.1(2)
O5 C15 C9 116.4(2)
N12 C16 N9 111.7(2)
N12 C16 N8 121.2(2)
N9 C16 N8 127.1(2)
C22 C17 C18 118.4(3)
C22 C17 C23 119.6(2)
C18 C17 C23 121.9(3)
O9 C18 C19 117.6(3)
O9 C18 C17 122.3(3)
C19 C18 C17 120.1(3)
C20 C19 C18 120.6(3)
C20 C19 H16 120.0
C18 C19 H16 119.4
C19 C20 C21 119.6(3)
C19 C20 H17 119.9
C21 C20 H17 120.5
C22 C21 C20 119.8(3)
C22 C21 N13 115.4(2)
C20 C21 N13 124.7(3)
O7 C23 O8 123.6(3)
O7 C23 C17 119.6(3)
O8 C23 C17 116.8(3)
C21 C22 C17 121.4(3)
C21 C22 H18 119.7
C17 C22 H18 118.9
N15 C24 N18 112.3(3)
N15 C24 N14 127.5(3)
N18 C24 N14 120.2(3)
C30 C25 C26 118.2(2)
C30 C25 C31 120.2(2)
C26 C25 C31 121.5(2)
O12 C26 C27 117.0(2)
O12 C26 C25 122.4(2)
C27 C26 C25 120.7(3)
C28 C27 C26 120.0(3)
C28 C27 H11 119.9
C26 C27 H11 120.2
C27 C28 C29 119.9(3)
C27 C28 H12 120.7
C29 C28 H12 119.4
C30 C29 C28 120.2(3)
C30 C29 N19 114.1(2)
C28 C29 N19 125.7(2)
C25 C30 C29 120.9(3)
C25 C30 H13 119.7
C29 C30 H13 119.4
O10 C31 O11 124.3(2)
O10 C31 C25 119.7(2)
O11 C31 C25 115.9(2)
N24 C32 N21 110.4(2)
N24 C32 N20 122.5(2)
N21 C32 N20 127.0(2)
N2 N1 C5 115.8(2)
N1 N2 C8 110.9(2)
N4 N3 C8 102.1(2)
N3 N4 N5 113.8(2)
N3 N4 H1 122.6
N5 N4 H1 123.6
N4 N5 N6 106.3(2)
N5 N6 C8 105.5(2)
N8 N7 C13 116.1(2)
N7 N8 C16 110.6(2)
C16 N9 N10 105.2(2)
N11 N10 N9 108.7(2)
N10 N11 N12 109.8(2)
C16 N12 N11 104.7(2)
N14 N13 C21 115.7(2)
N13 N14 C24 112.6(2)
C24 N15 N16 102.9(2)
N17 N16 N15 112.0(2)
N17 N16 H14 124.4
N15 N16 H14 123.6
N16 N17 N18 107.5(2)
N17 N18 C24 105.4(2)
N20 N19 C29 115.8(2)
N19 N20 C32 109.8(2)
C32 N21 N22 106.4(2)
N23 N22 N21 107.7(2)
N22 N23 N24 110.2(2)
C32 N24 N23 105.3(2)

loop_
_geom_bond_atom_site_label_1
_geom_bond_atom_site_label_2
_geom_bond_distance
Er1 O16 2.274(2)
Er1 O13 2.305(2)
Er1 O2 2.3125(19)
Er1 O14 2.329(2)
Er1 O5 2.3317(19)
Er1 O15 2.341(2)
Er1 O17 2.392(2)
Er1 O18 2.410(2)
Er2 O20 2.288(2)
Er2 O19 2.306(2)
Er2 O8 2.312(2)
Er2 O24 2.332(2)
Er2 O21 2.332(2)
Er2 O22 2.375(2)
Er2 O11 2.3808(19)
Er2 O23 2.443(2)
O1 C7 1.236(4)
O2 C7 1.280(3)
O3 C2 1.344(3)
O3 H2 0.8239
O4 C15 1.246(3)
O5 C15 1.268(3)
O6 C10 1.335(3)
O6 H6 0.8245
O7 C23 1.238(4)
O8 C23 1.279(3)
O9 C18 1.341(3)
O9 H15 0.8238
O10 C31 1.242(3)
O11 C31 1.272(3)
O12 C26 1.338(3)
O12 H10 0.8242
O13 H13A 0.8630
O13 H13B 0.8669
O14 H14A 0.8037
O14 H14B 0.8076
O15 H15A 0.8753
O15 H15B 0.8670
O16 H16A 0.8538
O16 H16B 0.8592
O17 H17A 0.8196
O17 H17B 0.8314
O18 H18A 0.8506
O18 H18B 0.8608
O19 H19A 0.8692
O19 H19B 0.8742
O20 H20A 0.8720
O20 H20B 0.8714
O21 H21A 0.7962
O21 H21B 0.8359
O22 H22A 0.8523
O22 H22B 0.8514
O23 H23A 0.8646
O23 H23B 0.8532
O24 H24A 0.8265
O24 H24B 0.8278
O25 H25A 0.8586
O25 H25B 0.8359
O26 H26A 0.8561
O26 H26B 0.8433
O27 H27B 0.8564
O27 H27A 0.7920
O28 H28A 0.9599
O28 H28B 0.8660
O29 H29B 0.8607
O29 H29A 0.8255
O30 H30A 0.8682
O30 H30B 0.8431
O31 H31A 0.8527
O31 H31B 0.8569
O32 H32A 0.8683
O32 H32B 0.8318
O33 H33B 0.8201
O33 H33A 0.7899
O34 H34A 0.9599
O34 H34B 0.9600
O35 H35B 0.8397
O35 H35A 0.8313
O36 H36A 0.8578
O36 H36B 0.8075
C1 C6 1.384(4)
C1 C2 1.401(4)
C1 C7 1.488(4)
C2 C3 1.401(4)
C3 C4 1.368(4)
C3 H3 0.9334
C4 C5 1.396(4)
C4 H4 0.9251
C5 C6 1.379(4)
C5 N1 1.414(3)
C6 H5 0.9264
C8 N3 1.322(4)
C8 N6 1.340(4)
C8 N2 1.405(4)
C9 C14 1.385(4)
C9 C10 1.406(4)
C9 C15 1.490(4)
C10 C11 1.404(4)
C11 C12 1.362(4)
C11 H7 0.9203
C12 C13 1.395(4)
C12 H8 0.9252
C13 C14 1.385(4)
C13 N7 1.402(3)
C14 H9 0.9375
C16 N12 1.320(3)
C16 N9 1.326(3)
C16 N8 1.405(3)
C17 C22 1.386(4)
C17 C18 1.400(4)
C17 C23 1.487(4)
C18 C19 1.397(4)
C19 C20 1.370(4)
C19 H16 0.9346
C20 C21 1.397(4)
C20 H17 0.9261
C21 C22 1.379(4)
C21 N13 1.413(4)
C22 H18 0.9255
C24 N15 1.326(4)
C24 N18 1.329(4)
C24 N14 1.404(4)
C25 C30 1.385(4)
C25 C26 1.404(4)
C25 C31 1.497(4)
C26 C27 1.402(4)
C27 C28 1.368(4)
C27 H11 0.9219
C28 C29 1.393(4)
C28 H12 0.9275
C29 C30 1.389(4)
C29 N19 1.401(4)
C30 H13 0.9386
C32 N24 1.315(3)
C32 N21 1.326(4)
C32 N20 1.407(4)
N1 N2 1.255(3)
N3 N4 1.307(3)
N4 N5 1.312(4)
N4 H1 0.8542
N5 N6 1.318(4)
N7 N8 1.261(3)
N9 N10 1.338(3)
N10 N11 1.308(4)
N11 N12 1.338(3)
N13 N14 1.253(3)
N15 N16 1.326(3)
N16 N17 1.308(4)
N16 H14 0.8536
N17 N18 1.328(4)
N19 N20 1.264(3)
N21 N22 1.339(3)
N22 N23 1.300(4)
N23 N24 1.337(3)
